data_4070077
loop_
_publ_author_name
'Munguia, Teresita'
'Bakir, Zaynab A.'
'Cervantes-Lee, Francisco'
'Metta-Magana, Alejandro'
'Pannell, Keith H.'

_publ_section_title
;
 The Utility of Sodium Diisopropylamide (NADA): Formation of a New
 Transition Metalate via Silyl Migration Chemistry,
 [(\h5-Me3SiC5H4)Fe(CO)(PPh3)]&#x2212;Na+(SiFpPNa), and Resulting Thermal
 Rearrangements of the Complexes SiFpP&#x2212;CH2SiMe2R (R = H, SiMe3) to
 SiFpP&#x2212;SiMe2CH2R
;
_journal_issue 19
_journal_name_full Organometallics
_journal_page_first 5777
_journal_paper_doi 10.1021/om9006032
_journal_volume 28
_journal_year 2009
_chemical_formula_sum 'C36 H48 Fe O P Si3'
_chemical_formula_weight 667.83
_chemical_name_systematic
; 
 (carbonyl)(triphenylphosphine)(1,3-tetramethyl-1,2-di-silabutyl)(trimethylsylylcyclopentadienyl)iron(III) 
;
_space_group_IT_number 14
_symmetry_cell_setting monoclinic
_symmetry_space_group_name_Hall '-P 2ybc'
_symmetry_space_group_name_H-M 'P 1 21/c 1'
_atom_sites_solution_hydrogens geom
_atom_sites_solution_primary direct
_atom_sites_solution_secondary difmap
_audit_creation_method SHELXL-97
_cell_angle_alpha 90.00
_cell_angle_beta 94.349(2)
_cell_angle_gamma 90.00
_cell_formula_units_Z 4
_cell_length_a 9.2515(9)
_cell_length_b 18.0499(16)
_cell_length_c 22.205(2)
_cell_measurement_reflns_used 4170
_cell_measurement_temperature 296(2)
_cell_measurement_theta_max 22.701
_cell_measurement_theta_min 2.437
_cell_volume 3697.3(6)
_computing_cell_refinement 'Bruker SMART'
_computing_data_collection 'Bruker SMART'
_computing_data_reduction 'Bruker SAINT'
_computing_molecular_graphics 'Bruker SHELXTL'
_computing_publication_material 'Bruker SHELXTL'
_computing_structure_refinement 'SHELXL-97 (Sheldrick, 1997)'
_computing_structure_solution 'SHELXS-97 (Sheldrick, 1990)'
_diffrn_ambient_temperature 296(2)
_diffrn_measured_fraction_theta_full 0.997
_diffrn_measured_fraction_theta_max 0.997
_diffrn_measurement_device_type 'CCD area detector'
_diffrn_measurement_method 'phi and omega scans'
_diffrn_radiation_monochromator graphite
_diffrn_radiation_source 'fine-focus sealed tube'
_diffrn_radiation_type MoK\a
_diffrn_radiation_wavelength 0.71073
_diffrn_reflns_av_R_equivalents 0.0412
_diffrn_reflns_av_sigmaI/netI 0.0519
_diffrn_reflns_limit_h_max 11
_diffrn_reflns_limit_h_min -11
_diffrn_reflns_limit_k_max 23
_diffrn_reflns_limit_k_min -17
_diffrn_reflns_limit_l_max 28
_diffrn_reflns_limit_l_min -27
_diffrn_reflns_number 22503
_diffrn_reflns_theta_full 27.00
_diffrn_reflns_theta_max 27.00
_diffrn_reflns_theta_min 1.46
_exptl_absorpt_coefficient_mu 0.574
_exptl_absorpt_correction_type none
_exptl_crystal_colour orange
_exptl_crystal_density_diffrn 1.200
_exptl_crystal_density_meas 0
_exptl_crystal_density_method 'not measured'
_exptl_crystal_description plate
_exptl_crystal_F_000 1420
_exptl_crystal_size_max 0.40
_exptl_crystal_size_mid 0.36
_exptl_crystal_size_min 0.06
_refine_diff_density_max 0.575
_refine_diff_density_min -0.272
_refine_diff_density_rms 0.068
_refine_ls_extinction_method none
_refine_ls_goodness_of_fit_ref 1.093
_refine_ls_hydrogen_treatment mixed
_refine_ls_matrix_type full
_refine_ls_number_parameters 415
_refine_ls_number_reflns 8043
_refine_ls_number_restraints 120
_refine_ls_restrained_S_all 1.086
_refine_ls_R_factor_all 0.0816
_refine_ls_R_factor_gt 0.0628
_refine_ls_shift/su_max 0.000
_refine_ls_shift/su_mean 0.000
_refine_ls_structure_factor_coef Fsqd
_refine_ls_weighting_details 'calc w=1/[\s^2^(Fo^2^)+(0.0672P)^2^+1.3518P] where P=(Fo^2^+2Fc^2^)/3'
_refine_ls_weighting_scheme calc
_refine_ls_wR_factor_gt 0.1380
_refine_ls_wR_factor_ref 0.1483
_reflns_number_gt 6446
_reflns_number_total 8043
_reflns_threshold_expression >2sigma(I)
_cod_data_source_file om9006032_si_001.cif
_cod_data_source_block 116tm1ms
_cod_depositor_comments
;
The following automatic conversions were performed:

'_symmetry_cell_setting' value 'Monoclinic' changed to 'monoclinic'
according to /home/saulius/struct/CIF-dictionaries/cif_core.dic
dictionary named 'cif_core.dic' version 2.4.2 from 2011-04-26.

Automatic conversion script
Id: cif_fix_values 1715 2011-07-08 13:25:40Z adriana 
;
_cod_original_cell_volume 3697.4(6)
_cod_original_sg_symbol_H-M P2(1)/c
_cod_database_code 4070077

loop_
_symmetry_equiv_pos_as_xyz
'x, y, z'
'-x, y+1/2, -z+1/2'
'-x, -y, -z'
'x, -y-1/2, z-1/2'

loop_
_atom_site_label
_atom_site_type_symbol
_atom_site_fract_x
_atom_site_fract_y
_atom_site_fract_z
_atom_site_U_iso_or_equiv
_atom_site_adp_type
_atom_site_occupancy
_atom_site_symmetry_multiplicity
_atom_site_calc_flag
_atom_site_refinement_flags
_atom_site_disorder_assembly
_atom_site_disorder_group
C5S C 0.020(3) 0.4251(8) 0.0092(15) 0.095(5) Uani 0.59(5) 1 d PDU A 2
H5S H 0.0309 0.3745 0.0161 0.113 Uiso 0.59(5) 1 calc PR A 2
C6S C -0.052(2) 0.4502(15) -0.0438(11) 0.094(5) Uani 0.59(5) 1 d PDU . 2
H6S H -0.0850 0.4170 -0.0738 0.113 Uiso 0.59(5) 1 calc PR A 2
C4S C 0.075(2) 0.4750(16) 0.0514(9) 0.085(5) Uani 0.59(5) 1 d PDU . 2
H4S H 0.1291 0.4580 0.0857 0.102 Uiso 0.59(5) 1 calc PR A 2
C2S C -0.027(5) 0.4329(14) -0.0292(15) 0.092(6) Uani 0.41(5) 1 d PDU A 1
H2S H -0.0502 0.3880 -0.0480 0.110 Uiso 0.41(5) 1 calc PR A 1
C3S C -0.060(3) 0.499(2) -0.0592(9) 0.077(6) Uani 0.41(5) 1 d PDU . 1
H3S H -0.0949 0.4984 -0.0996 0.093 Uiso 0.41(5) 1 calc PR A 1
C1S C 0.041(4) 0.4338(15) 0.0290(16) 0.083(6) Uani 0.41(5) 1 d PDU . 1
H1S H 0.0729 0.3899 0.0474 0.099 Uiso 0.41(5) 1 calc PR A 1
Fe1 Fe 0.01904(4) 0.04697(2) 0.193598(18) 0.03008(13) Uani 1 1 d . . .
P1 P -0.02153(8) 0.16413(4) 0.17202(3) 0.03133(18) Uani 1 1 d . . .
Si1 Si -0.24585(11) -0.08108(6) 0.11205(4) 0.0519(3) Uani 1 1 d . . .
Si2 Si 0.25210(9) 0.05740(5) 0.24358(4) 0.0385(2) Uani 1 1 d . . .
Si3 Si 0.38774(10) 0.06710(6) 0.38528(5) 0.0501(3) Uani 1 1 d . . .
O1 O 0.1873(3) 0.01539(16) 0.09291(12) 0.0677(8) Uani 1 1 d . . .
C1 C -0.1528(3) -0.03300(16) 0.17869(14) 0.0391(7) Uani 1 1 d . . .
C2 C -0.2007(3) 0.02874(18) 0.21056(15) 0.0411(7) Uani 1 1 d . . .
H2 H -0.2777 0.0593 0.1975 0.049 Uiso 1 1 calc R . .
C3 C -0.1136(4) 0.03724(18) 0.26561(15) 0.0434(7) Uani 1 1 d . . .
H3 H -0.1235 0.0739 0.2945 0.052 Uiso 1 1 calc R . .
C4 C -0.0102(4) -0.01958(18) 0.26858(14) 0.0442(8) Uani 1 1 d . . .
H4 H 0.0603 -0.0278 0.3000 0.053 Uiso 1 1 calc R . .
C5 C -0.0320(4) -0.06225(16) 0.21516(15) 0.0405(7) Uani 1 1 d . . .
H5 H 0.0235 -0.1029 0.2053 0.049 Uiso 1 1 calc R . .
C6 C -0.1214(6) -0.0987(3) 0.05308(19) 0.0879(15) Uani 1 1 d . . .
H6A H -0.1013 -0.0530 0.0332 0.132 Uiso 1 1 calc R . .
H6B H -0.1653 -0.1330 0.0241 0.132 Uiso 1 1 calc R . .
H6C H -0.0327 -0.1193 0.0710 0.132 Uiso 1 1 calc R . .
C7 C -0.4079(5) -0.0279(3) 0.0831(2) 0.0953(17) Uani 1 1 d . . .
H7A H -0.3822 0.0232 0.0785 0.143 Uiso 1 1 calc R . .
H7B H -0.4818 -0.0319 0.1110 0.143 Uiso 1 1 calc R . .
H7C H -0.4437 -0.0476 0.0446 0.143 Uiso 1 1 calc R . .
C8 C -0.3102(6) -0.1710(2) 0.1405(2) 0.0906(16) Uani 1 1 d . . .
H8A H -0.3754 -0.1936 0.1102 0.136 Uiso 1 1 calc R . .
H8B H -0.3596 -0.1629 0.1764 0.136 Uiso 1 1 calc R . .
H8C H -0.2287 -0.2031 0.1496 0.136 Uiso 1 1 calc R . .
C9 C 0.1195(3) 0.02995(17) 0.13305(15) 0.0411(7) Uani 1 1 d . . .
C10 C -0.1341(3) 0.18388(17) 0.10169(13) 0.0375(7) Uani 1 1 d . . .
C11 C -0.1729(4) 0.2562(2) 0.08617(16) 0.0538(9) Uani 1 1 d . . .
H11 H -0.1433 0.2950 0.1118 0.065 Uiso 1 1 calc R . .
C12 C -0.2550(5) 0.2709(2) 0.03297(17) 0.0644(11) Uani 1 1 d . . .
H12 H -0.2819 0.3193 0.0232 0.077 Uiso 1 1 calc R . .
C13 C -0.2968(5) 0.2145(3) -0.00532(17) 0.0694(12) Uani 1 1 d . . .
H13 H -0.3537 0.2244 -0.0407 0.083 Uiso 1 1 calc R . .
C14 C -0.2553(5) 0.1434(3) 0.00818(18) 0.0707(12) Uani 1 1 d . . .
H14 H -0.2813 0.1053 -0.0187 0.085 Uiso 1 1 calc R . .
C15 C -0.1744(4) 0.1277(2) 0.06196(15) 0.0508(9) Uani 1 1 d . . .
H15 H -0.1473 0.0791 0.0711 0.061 Uiso 1 1 calc R . .
C16 C -0.1223(3) 0.21106(15) 0.22930(13) 0.0341(6) Uani 1 1 d . . .
C17 C -0.0555(4) 0.22095(17) 0.28667(14) 0.0435(8) Uani 1 1 d . . .
H17 H 0.0410 0.2073 0.2946 0.052 Uiso 1 1 calc R . .
C18 C -0.1305(4) 0.25090(19) 0.33234(16) 0.0554(9) Uani 1 1 d . . .
H18 H -0.0843 0.2574 0.3707 0.067 Uiso 1 1 calc R . .
C19 C -0.2731(4) 0.2711(2) 0.32116(18) 0.0593(10) Uani 1 1 d . . .
H19 H -0.3233 0.2922 0.3516 0.071 Uiso 1 1 calc R . .
C20 C -0.3408(4) 0.2599(2) 0.26508(18) 0.0593(10) Uani 1 1 d . . .
H20 H -0.4379 0.2728 0.2577 0.071 Uiso 1 1 calc R . .
C21 C -0.2673(3) 0.22990(18) 0.21924(15) 0.0445(8) Uani 1 1 d . . .
H21 H -0.3151 0.2222 0.1814 0.053 Uiso 1 1 calc R . .
C22 C 0.1261(3) 0.22844(16) 0.15742(13) 0.0360(7) Uani 1 1 d . . .
C23 C 0.1635(4) 0.29042(19) 0.19181(17) 0.0514(9) Uani 1 1 d . . .
H23 H 0.1130 0.3017 0.2253 0.062 Uiso 1 1 calc R . .
C24 C 0.2752(5) 0.3355(2) 0.1766(2) 0.0737(12) Uani 1 1 d . . .
H24 H 0.2983 0.3775 0.1997 0.088 Uiso 1 1 calc R . .
C25 C 0.3521(5) 0.3198(3) 0.1287(2) 0.0771(13) Uani 1 1 d . . .
H25 H 0.4289 0.3499 0.1196 0.092 Uiso 1 1 calc R . .
C26 C 0.3158(5) 0.2589(2) 0.09364(19) 0.0711(12) Uani 1 1 d . . .
H26 H 0.3674 0.2482 0.0604 0.085 Uiso 1 1 calc R . .
C27 C 0.2031(4) 0.2139(2) 0.10763(16) 0.0545(9) Uani 1 1 d . . .
H27 H 0.1784 0.1732 0.0834 0.065 Uiso 1 1 calc R . .
C28 C 0.3362(4) -0.0389(2) 0.24602(19) 0.0622(10) Uani 1 1 d . . .
H28A H 0.3367 -0.0581 0.2057 0.093 Uiso 1 1 calc R . .
H28B H 0.2806 -0.0711 0.2697 0.093 Uiso 1 1 calc R . .
H28C H 0.4339 -0.0361 0.2639 0.093 Uiso 1 1 calc R . .
C29 C 0.3950(4) 0.1131(2) 0.20791(18) 0.0611(10) Uani 1 1 d . . .
H29A H 0.3716 0.1648 0.2098 0.092 Uiso 1 1 calc R . .
H29B H 0.3986 0.0985 0.1665 0.092 Uiso 1 1 calc R . .
H29C H 0.4876 0.1044 0.2292 0.092 Uiso 1 1 calc R . .
C30 C 0.2540(3) 0.09717(17) 0.32278(14) 0.0426(7) Uani 1 1 d . . .
H30A H 0.2646 0.1504 0.3190 0.051 Uiso 1 1 calc R . .
H30B H 0.1584 0.0886 0.3366 0.051 Uiso 1 1 calc R . .
C31 C 0.3404(5) -0.0271(2) 0.4122(2) 0.0772(13) Uani 1 1 d . . .
H31A H 0.2448 -0.0262 0.4262 0.116 Uiso 1 1 calc R . .
H31B H 0.4089 -0.0417 0.4446 0.116 Uiso 1 1 calc R . .
H31C H 0.3431 -0.0618 0.3796 0.116 Uiso 1 1 calc R . .
C32 C 0.3785(5) 0.1330(3) 0.44968(19) 0.0812(14) Uani 1 1 d . . .
H32A H 0.2813 0.1344 0.4620 0.122 Uiso 1 1 calc R . .
H32B H 0.4060 0.1817 0.4372 0.122 Uiso 1 1 calc R . .
H32C H 0.4435 0.1170 0.4829 0.122 Uiso 1 1 calc R . .
C33 C 0.5781(4) 0.0669(3) 0.3633(2) 0.0878(15) Uani 1 1 d . . .
H33A H 0.6421 0.0522 0.3973 0.132 Uiso 1 1 calc R . .
H33B H 0.6036 0.1157 0.3506 0.132 Uiso 1 1 calc R . .
H33C H 0.5868 0.0327 0.3307 0.132 Uiso 1 1 calc R . .

loop_
_atom_site_aniso_label
_atom_site_aniso_U_11
_atom_site_aniso_U_22
_atom_site_aniso_U_33
_atom_site_aniso_U_23
_atom_site_aniso_U_13
_atom_site_aniso_U_12
C5S 0.065(9) 0.127(9) 0.091(14) -0.001(7) 0.001(10) -0.010(7)
C6S 0.057(7) 0.135(12) 0.088(9) 0.011(10) -0.006(7) -0.003(9)
C4S 0.059(7) 0.111(12) 0.085(8) -0.012(7) -0.001(7) 0.015(9)
C2S 0.089(17) 0.106(10) 0.079(13) -0.018(10) 0.003(10) -0.019(11)
C3S 0.065(11) 0.112(16) 0.057(8) -0.019(8) 0.020(7) -0.005(13)
C1S 0.063(13) 0.117(12) 0.068(13) -0.023(9) 0.004(10) -0.013(9)
Fe1 0.0306(2) 0.0275(2) 0.0321(2) -0.00125(17) 0.00251(16) -0.00207(16)
P1 0.0338(4) 0.0287(4) 0.0311(4) -0.0017(3) 0.0004(3) -0.0008(3)
Si1 0.0569(6) 0.0498(6) 0.0468(6) -0.0017(4) -0.0110(5) -0.0163(5)
Si2 0.0314(4) 0.0359(5) 0.0475(5) 0.0003(4) -0.0014(4) 0.0029(3)
Si3 0.0385(5) 0.0550(6) 0.0547(6) 0.0089(5) -0.0112(4) 0.0021(4)
O1 0.0739(19) 0.0767(19) 0.0561(16) -0.0171(14) 0.0287(14) 0.0012(14)
C1 0.0394(17) 0.0344(16) 0.0430(17) 0.0004(13) 0.0003(13) -0.0103(13)
C2 0.0315(16) 0.0411(17) 0.0516(19) -0.0005(14) 0.0079(14) -0.0058(13)
C3 0.0504(19) 0.0399(18) 0.0415(18) -0.0027(14) 0.0149(14) -0.0095(14)
C4 0.052(2) 0.0422(18) 0.0370(17) 0.0080(14) -0.0019(14) -0.0119(15)
C5 0.0495(19) 0.0244(15) 0.0474(18) 0.0031(13) 0.0029(14) -0.0070(13)
C6 0.113(4) 0.097(4) 0.054(3) -0.022(3) 0.007(3) -0.015(3)
C7 0.068(3) 0.099(4) 0.112(4) 0.007(3) -0.037(3) -0.006(3)
C8 0.112(4) 0.068(3) 0.087(3) 0.007(2) -0.020(3) -0.043(3)
C9 0.0429(18) 0.0332(16) 0.0475(19) -0.0027(14) 0.0054(15) -0.0024(13)
C10 0.0372(16) 0.0411(17) 0.0340(16) 0.0020(13) 0.0001(12) -0.0003(13)
C11 0.066(2) 0.045(2) 0.048(2) 0.0037(16) -0.0082(17) 0.0053(17)
C12 0.075(3) 0.064(3) 0.053(2) 0.015(2) -0.007(2) 0.018(2)
C13 0.074(3) 0.092(3) 0.040(2) 0.004(2) -0.0144(19) 0.020(2)
C14 0.079(3) 0.077(3) 0.052(2) -0.018(2) -0.018(2) 0.003(2)
C15 0.058(2) 0.049(2) 0.0443(19) -0.0072(16) -0.0067(16) 0.0018(16)
C16 0.0372(16) 0.0264(14) 0.0387(16) -0.0019(12) 0.0039(12) 0.0000(12)
C17 0.053(2) 0.0375(17) 0.0394(17) -0.0033(14) -0.0028(14) 0.0080(14)
C18 0.081(3) 0.047(2) 0.0379(19) -0.0043(16) 0.0023(17) 0.0016(19)
C19 0.070(3) 0.054(2) 0.057(2) -0.0063(18) 0.0237(19) 0.0078(19)
C20 0.048(2) 0.062(2) 0.069(3) -0.003(2) 0.0140(18) 0.0083(17)
C21 0.0404(18) 0.0452(19) 0.0481(19) -0.0049(15) 0.0044(14) 0.0014(14)
C22 0.0374(16) 0.0319(15) 0.0386(16) 0.0047(13) 0.0013(13) 0.0000(12)
C23 0.051(2) 0.045(2) 0.058(2) -0.0019(16) 0.0046(16) -0.0080(16)
C24 0.079(3) 0.049(2) 0.092(3) 0.001(2) 0.000(3) -0.026(2)
C25 0.064(3) 0.074(3) 0.093(3) 0.023(3) 0.008(2) -0.030(2)
C26 0.079(3) 0.075(3) 0.063(3) 0.015(2) 0.022(2) -0.018(2)
C27 0.064(2) 0.055(2) 0.046(2) 0.0020(17) 0.0134(17) -0.0101(17)
C28 0.057(2) 0.049(2) 0.080(3) -0.0048(19) -0.006(2) 0.0196(17)
C29 0.0327(18) 0.075(3) 0.075(3) 0.010(2) 0.0022(17) -0.0050(17)
C30 0.0371(17) 0.0401(18) 0.0489(19) -0.0019(14) -0.0082(14) 0.0046(13)
C31 0.080(3) 0.068(3) 0.082(3) 0.026(2) 0.001(2) 0.010(2)
C32 0.089(3) 0.088(3) 0.062(3) -0.004(2) -0.027(2) 0.001(3)
C33 0.038(2) 0.126(4) 0.097(4) 0.028(3) -0.009(2) -0.003(2)

loop_
_atom_type_symbol
_atom_type_description
_atom_type_scat_dispersion_real
_atom_type_scat_dispersion_imag
_atom_type_scat_source
C C 0.0033 0.0016 'International Tables Vol C Tables 4.2.6.8 and 6.1.1.4'
H H 0.0000 0.0000 'International Tables Vol C Tables 4.2.6.8 and 6.1.1.4'
O O 0.0106 0.0060 'International Tables Vol C Tables 4.2.6.8 and 6.1.1.4'
Si Si 0.0817 0.0704 'International Tables Vol C Tables 4.2.6.8 and 6.1.1.4'
P P 0.1023 0.0942 'International Tables Vol C Tables 4.2.6.8 and 6.1.1.4'
Fe Fe 0.3463 0.8444 'International Tables Vol C Tables 4.2.6.8 and 6.1.1.4'

loop_
_geom_angle_atom_site_label_1
_geom_angle_atom_site_label_2
_geom_angle_atom_site_label_3
_geom_angle
_geom_angle_site_symmetry_1
_geom_angle_site_symmetry_3
C4S C5S C6S 119.7(8) . .
C4S C6S C5S 119.1(8) 3_565 .
C5S C4S C6S 121.0(8) . 3_565
C3S C2S C1S 120.1(8) . .
C2S C3S C1S 120.2(8) . 3_565
C3S C1S C2S 119.3(8) 3_565 .
C9 Fe1 C4 129.16(14) . .
C9 Fe1 C5 98.94(14) . .
C4 Fe1 C5 39.62(12) . .
C9 Fe1 C3 164.67(14) . .
C4 Fe1 C3 39.13(13) . .
C5 Fe1 C3 65.85(13) . .
C9 Fe1 C2 133.91(14) . .
C4 Fe1 C2 65.50(13) . .
C5 Fe1 C2 64.98(13) . .
C3 Fe1 C2 39.37(12) . .
C9 Fe1 C1 101.35(13) . .
C4 Fe1 C1 66.32(12) . .
C5 Fe1 C1 39.36(12) . .
C3 Fe1 C1 65.98(12) . .
C2 Fe1 C1 38.48(12) . .
C9 Fe1 P1 95.46(11) . .
C4 Fe1 P1 134.30(10) . .
C5 Fe1 P1 157.03(10) . .
C3 Fe1 P1 98.45(9) . .
C2 Fe1 P1 92.17(9) . .
C1 Fe1 P1 120.01(9) . .
C9 Fe1 Si2 81.54(11) . .
C4 Fe1 Si2 80.76(9) . .
C5 Fe1 Si2 100.48(9) . .
C3 Fe1 Si2 102.43(10) . .
C2 Fe1 Si2 141.61(9) . .
C1 Fe1 Si2 139.84(9) . .
P1 Fe1 Si2 99.27(3) . .
C22 P1 C16 104.66(14) . .
C22 P1 C10 96.18(13) . .
C16 P1 C10 102.32(14) . .
C22 P1 Fe1 121.98(10) . .
C16 P1 Fe1 112.34(10) . .
C10 P1 Fe1 116.56(10) . .
C6 Si1 C7 112.1(3) . .
C6 Si1 C8 109.0(2) . .
C7 Si1 C8 107.4(2) . .
C6 Si1 C1 111.69(18) . .
C7 Si1 C1 110.3(2) . .
C8 Si1 C1 106.08(18) . .
C29 Si2 C28 101.60(19) . .
C29 Si2 C30 103.31(17) . .
C28 Si2 C30 110.11(16) . .
C29 Si2 Fe1 119.41(12) . .
C28 Si2 Fe1 107.33(13) . .
C30 Si2 Fe1 114.24(10) . .
C33 Si3 C31 109.4(2) . .
C33 Si3 C32 107.5(2) . .
C31 Si3 C32 108.1(2) . .
C33 Si3 C30 113.08(19) . .
C31 Si3 C30 110.14(18) . .
C32 Si3 C30 108.52(17) . .
C2 C1 C5 105.6(3) . .
C2 C1 Si1 128.4(2) . .
C5 C1 Si1 124.8(2) . .
C2 C1 Fe1 69.47(16) . .
C5 C1 Fe1 67.93(16) . .
Si1 C1 Fe1 136.31(17) . .
C1 C2 C3 109.8(3) . .
C1 C2 Fe1 72.05(17) . .
C3 C2 Fe1 69.36(17) . .
C4 C3 C2 107.6(3) . .
C4 C3 Fe1 70.11(18) . .
C2 C3 Fe1 71.27(18) . .
C3 C4 C5 107.8(3) . .
C3 C4 Fe1 70.76(18) . .
C5 C4 Fe1 70.34(17) . .
C4 C5 C1 109.2(3) . .
C4 C5 Fe1 70.04(17) . .
C1 C5 Fe1 72.71(16) . .
O1 C9 Fe1 177.1(3) . .
C15 C10 C11 118.7(3) . .
C15 C10 P1 120.5(2) . .
C11 C10 P1 120.7(2) . .
C12 C11 C10 120.5(3) . .
C13 C12 C11 120.1(4) . .
C12 C13 C14 120.2(3) . .
C13 C14 C15 120.3(4) . .
C10 C15 C14 120.2(3) . .
C17 C16 C21 118.4(3) . .
C17 C16 P1 118.8(2) . .
C21 C16 P1 122.5(2) . .
C18 C17 C16 120.8(3) . .
C19 C18 C17 120.0(3) . .
C20 C19 C18 119.6(3) . .
C19 C20 C21 120.9(3) . .
C20 C21 C16 120.3(3) . .
C23 C22 C27 118.1(3) . .
C23 C22 P1 124.8(3) . .
C27 C22 P1 117.1(2) . .
C24 C23 C22 120.2(4) . .
C25 C24 C23 121.1(4) . .
C24 C25 C26 119.6(4) . .
C25 C26 C27 120.1(4) . .
C26 C27 C22 120.8(4) . .
Si3 C30 Si2 122.52(17) . .

loop_
_geom_bond_atom_site_label_1
_geom_bond_atom_site_label_2
_geom_bond_distance
_geom_bond_site_symmetry_2
C5S C4S 1.371(14) .
C5S C6S 1.384(14) .
C6S C4S 1.374(15) 3_565
C4S C6S 1.374(15) 3_565
C2S C3S 1.389(19) .
C2S C1S 1.393(19) .
C3S C1S 1.390(19) 3_565
C1S C3S 1.390(19) 3_565
Fe1 C9 1.719(3) .
Fe1 C4 2.087(3) .
Fe1 C5 2.091(3) .
Fe1 C3 2.096(3) .
Fe1 C2 2.121(3) .
Fe1 C1 2.154(3) .
Fe1 P1 2.1945(8) .
Fe1 Si2 2.3565(9) .
P1 C22 1.840(3) .
P1 C16 1.839(3) .
P1 C10 1.845(3) .
Si1 C6 1.836(5) .
Si1 C7 1.854(5) .
Si1 C8 1.856(4) .
Si1 C1 1.868(3) .
Si2 C29 1.883(4) .
Si2 C28 1.904(3) .
Si2 C30 1.898(3) .
Si3 C33 1.863(4) .
Si3 C31 1.865(4) .
Si3 C32 1.867(4) .
Si3 C30 1.868(3) .
O1 C9 1.158(4) .
C1 C2 1.409(4) .
C1 C5 1.431(4) .
C2 C3 1.420(4) .
C3 C4 1.401(5) .
C4 C5 1.416(4) .
C10 C15 1.377(4) .
C10 C11 1.390(4) .
C11 C12 1.381(5) .
C12 C13 1.363(6) .
C13 C14 1.366(6) .
C14 C15 1.390(5) .
C16 C17 1.384(4) .
C16 C21 1.386(4) .
C17 C18 1.381(5) .
C18 C19 1.373(5) .
C19 C20 1.366(5) .
C20 C21 1.378(5) .
C22 C23 1.384(4) .
C22 C27 1.385(5) .
C23 C24 1.377(5) .
C24 C25 1.354(6) .
C25 C26 1.373(6) .
C26 C27 1.376(5) .

loop_
_geom_torsion_atom_site_label_1
_geom_torsion_atom_site_label_2
_geom_torsion_atom_site_label_3
_geom_torsion_atom_site_label_4
_geom_torsion
_geom_torsion_site_symmetry_4
C4S C5S C6S C4S -4(4) 3_565
C6S C5S C4S C6S 4(4) 3_565
C1S C2S C3S C1S -7(6) 3_565
C3S C2S C1S C3S 7(5) 3_565
C9 Fe1 P1 C22 -51.29(16) .
C4 Fe1 P1 C22 117.10(17) .
C5 Fe1 P1 C22 180.0(3) .
C3 Fe1 P1 C22 135.17(15) .
C2 Fe1 P1 C22 174.22(14) .
C1 Fe1 P1 C22 -157.75(15) .
Si2 Fe1 P1 C22 31.00(12) .
C9 Fe1 P1 C16 -176.67(14) .
C4 Fe1 P1 C16 -8.28(17) .
C5 Fe1 P1 C16 54.6(3) .
C3 Fe1 P1 C16 9.78(14) .
C2 Fe1 P1 C16 48.84(13) .
C1 Fe1 P1 C16 76.86(14) .
Si2 Fe1 P1 C16 -94.38(10) .
C9 Fe1 P1 C10 65.72(15) .
C4 Fe1 P1 C10 -125.89(17) .
C5 Fe1 P1 C10 -63.0(3) .
C3 Fe1 P1 C10 -107.83(14) .
C2 Fe1 P1 C10 -68.77(14) .
C1 Fe1 P1 C10 -40.74(15) .
Si2 Fe1 P1 C10 148.01(11) .
C9 Fe1 Si2 C29 45.88(19) .
C4 Fe1 Si2 C29 178.02(18) .
C5 Fe1 Si2 C29 143.49(18) .
C3 Fe1 Si2 C29 -149.18(18) .
C2 Fe1 Si2 C29 -153.8(2) .
C1 Fe1 Si2 C29 143.5(2) .
P1 Fe1 Si2 C29 -48.31(16) .
C9 Fe1 Si2 C28 -68.81(18) .
C4 Fe1 Si2 C28 63.33(18) .
C5 Fe1 Si2 C28 28.79(18) .
C3 Fe1 Si2 C28 96.13(17) .
C2 Fe1 Si2 C28 91.5(2) .
C1 Fe1 Si2 C28 28.8(2) .
P1 Fe1 Si2 C28 -163.01(15) .
C9 Fe1 Si2 C30 168.81(15) .
C4 Fe1 Si2 C30 -59.05(15) .
C5 Fe1 Si2 C30 -93.59(15) .
C3 Fe1 Si2 C30 -26.25(15) .
C2 Fe1 Si2 C30 -30.92(19) .
C1 Fe1 Si2 C30 -93.59(18) .
P1 Fe1 Si2 C30 74.61(12) .
C6 Si1 C1 C2 133.8(3) .
C7 Si1 C1 C2 8.4(4) .
C8 Si1 C1 C2 -107.6(3) .
C6 Si1 C1 C5 -60.5(3) .
C7 Si1 C1 C5 174.2(3) .
C8 Si1 C1 C5 58.2(3) .
C6 Si1 C1 Fe1 33.2(3) .
C7 Si1 C1 Fe1 -92.1(3) .
C8 Si1 C1 Fe1 151.9(3) .
C9 Fe1 C1 C2 -152.2(2) .
C4 Fe1 C1 C2 79.9(2) .
C5 Fe1 C1 C2 117.5(3) .
C3 Fe1 C1 C2 36.91(19) .
P1 Fe1 C1 C2 -49.0(2) .
Si2 Fe1 C1 C2 117.54(19) .
C9 Fe1 C1 C5 90.3(2) .
C4 Fe1 C1 C5 -37.7(2) .
C3 Fe1 C1 C5 -80.6(2) .
C2 Fe1 C1 C5 -117.5(3) .
P1 Fe1 C1 C5 -166.52(16) .
Si2 Fe1 C1 C5 0.0(3) .
C9 Fe1 C1 Si1 -27.5(3) .
C4 Fe1 C1 Si1 -155.5(3) .
C5 Fe1 C1 Si1 -117.8(3) .
C3 Fe1 C1 Si1 161.6(3) .
C2 Fe1 C1 Si1 124.7(3) .
P1 Fe1 C1 Si1 75.7(3) .
Si2 Fe1 C1 Si1 -117.8(2) .
C5 C1 C2 C3 -0.7(3) .
Si1 C1 C2 C3 167.2(2) .
Fe1 C1 C2 C3 -59.3(2) .
C5 C1 C2 Fe1 58.6(2) .
Si1 C1 C2 Fe1 -133.5(3) .
C9 Fe1 C2 C1 39.5(3) .
C4 Fe1 C2 C1 -82.2(2) .
C5 Fe1 C2 C1 -38.36(18) .
C3 Fe1 C2 C1 -120.1(3) .
P1 Fe1 C2 C1 139.16(18) .
Si2 Fe1 C2 C1 -112.94(19) .
C9 Fe1 C2 C3 159.6(2) .
C4 Fe1 C2 C3 37.96(19) .
C5 Fe1 C2 C3 81.8(2) .
C1 Fe1 C2 C3 120.1(3) .
P1 Fe1 C2 C3 -100.70(18) .
Si2 Fe1 C2 C3 7.2(3) .
C1 C2 C3 C4 -0.1(4) .
Fe1 C2 C3 C4 -61.0(2) .
C1 C2 C3 Fe1 61.0(2) .
C9 Fe1 C3 C4 45.6(6) .
C5 Fe1 C3 C4 38.14(18) .
C2 Fe1 C3 C4 117.5(3) .
C1 Fe1 C3 C4 81.4(2) .
P1 Fe1 C3 C4 -159.41(17) .
Si2 Fe1 C3 C4 -57.91(18) .
C9 Fe1 C3 C2 -71.9(6) .
C4 Fe1 C3 C2 -117.5(3) .
C5 Fe1 C3 C2 -79.4(2) .
C1 Fe1 C3 C2 -36.10(18) .
P1 Fe1 C3 C2 83.07(18) .
Si2 Fe1 C3 C2 -175.43(17) .
C2 C3 C4 C5 0.9(3) .
Fe1 C3 C4 C5 -60.9(2) .
C2 C3 C4 Fe1 61.8(2) .
C9 Fe1 C4 C3 -165.9(2) .
C5 Fe1 C4 C3 -117.9(3) .
C2 Fe1 C4 C3 -38.18(18) .
C1 Fe1 C4 C3 -80.5(2) .
P1 Fe1 C4 C3 29.1(2) .
Si2 Fe1 C4 C3 123.05(18) .
C9 Fe1 C4 C5 -48.0(3) .
C3 Fe1 C4 C5 117.9(3) .
C2 Fe1 C4 C5 79.7(2) .
C1 Fe1 C4 C5 37.42(19) .
P1 Fe1 C4 C5 146.99(16) .
Si2 Fe1 C4 C5 -119.04(19) .
C3 C4 C5 C1 -1.3(4) .
Fe1 C4 C5 C1 -62.5(2) .
C3 C4 C5 Fe1 61.2(2) .
C2 C1 C5 C4 1.3(3) .
Si1 C1 C5 C4 -167.2(2) .
Fe1 C1 C5 C4 60.9(2) .
C2 C1 C5 Fe1 -59.6(2) .
Si1 C1 C5 Fe1 131.9(2) .
C9 Fe1 C5 C4 144.3(2) .
C3 Fe1 C5 C4 -37.7(2) .
C2 Fe1 C5 C4 -81.1(2) .
C1 Fe1 C5 C4 -118.7(3) .
P1 Fe1 C5 C4 -87.5(3) .
Si2 Fe1 C5 C4 61.35(19) .
C9 Fe1 C5 C1 -97.0(2) .
C4 Fe1 C5 C1 118.7(3) .
C3 Fe1 C5 C1 81.0(2) .
C2 Fe1 C5 C1 37.51(19) .
P1 Fe1 C5 C1 31.1(3) .
Si2 Fe1 C5 C1 -179.99(17) .
C4 Fe1 C9 O1 17(6) .
C5 Fe1 C9 O1 -11(6) .
C3 Fe1 C9 O1 -18(6) .
C2 Fe1 C9 O1 -75(6) .
C1 Fe1 C9 O1 -51(6) .
P1 Fe1 C9 O1 -173(6) .
Si2 Fe1 C9 O1 88(6) .
C22 P1 C10 C15 122.9(3) .
C16 P1 C10 C15 -130.6(3) .
Fe1 P1 C10 C15 -7.6(3) .
C22 P1 C10 C11 -53.4(3) .
C16 P1 C10 C11 53.1(3) .
Fe1 P1 C10 C11 176.1(2) .
C15 C10 C11 C12 2.4(5) .
P1 C10 C11 C12 178.9(3) .
C10 C11 C12 C13 -1.1(6) .
C11 C12 C13 C14 -1.3(7) .
C12 C13 C14 C15 2.2(7) .
C11 C10 C15 C14 -1.5(5) .
P1 C10 C15 C14 -178.0(3) .
C13 C14 C15 C10 -0.7(6) .
C22 P1 C16 C17 -67.4(3) .
C10 P1 C16 C17 -167.2(2) .
Fe1 P1 C16 C17 67.0(3) .
C22 P1 C16 C21 119.6(3) .
C10 P1 C16 C21 19.8(3) .
Fe1 P1 C16 C21 -106.0(2) .
C21 C16 C17 C18 -1.9(5) .
P1 C16 C17 C18 -175.2(3) .
C16 C17 C18 C19 0.2(5) .
C17 C18 C19 C20 1.3(6) .
C18 C19 C20 C21 -1.1(6) .
C19 C20 C21 C16 -0.6(6) .
C17 C16 C21 C20 2.1(5) .
P1 C16 C21 C20 175.1(3) .
C16 P1 C22 C23 11.0(3) .
C10 P1 C22 C23 115.5(3) .
Fe1 P1 C22 C23 -117.8(3) .
C16 P1 C22 C27 -167.9(3) .
C10 P1 C22 C27 -63.4(3) .
Fe1 P1 C22 C27 63.3(3) .
C27 C22 C23 C24 -0.5(5) .
P1 C22 C23 C24 -179.4(3) .
C22 C23 C24 C25 -1.1(6) .
C23 C24 C25 C26 1.7(7) .
C24 C25 C26 C27 -0.8(7) .
C25 C26 C27 C22 -0.8(6) .
C23 C22 C27 C26 1.4(5) .
P1 C22 C27 C26 -179.6(3) .
C33 Si3 C30 Si2 48.8(3) .
C31 Si3 C30 Si2 -74.0(3) .
C32 Si3 C30 Si2 167.9(2) .
C29 Si2 C30 Si3 -82.8(2) .
C28 Si2 C30 Si3 25.0(3) .
Fe1 Si2 C30 Si3 145.89(16) .
